data_7214721
loop_
_publ_author_name
'Qin, Jie'
'Qin, Na'
'Geng, Cui-Hong'
'Ma, Jian-Ping'
'Liu, Qi-Kui'
'Wu, Dan'
'Zhao, Chao-Wei'
'Dong, Yu-Bin'

_publ_section_title
;
 Coordination polymer-templated photoinduced [2 + 2] dimerization of
 pyridine-based derivative
;
_journal_issue 24
_journal_name_full CrystEngComm
_journal_page_first 8499
_journal_paper_doi 10.1039/c2ce25561h
_journal_volume 14
_journal_year 2012
_chemical_formula_sum 'C30 H40 Co N6 O16'
_chemical_formula_weight 799.61
_chemical_name_systematic
;
?
;
_space_group_IT_number 2
_symmetry_cell_setting triclinic
_symmetry_space_group_name_Hall '-P 1'
_symmetry_space_group_name_H-M 'P -1'
_atom_sites_solution_hydrogens geom
_atom_sites_solution_primary direct
_atom_sites_solution_secondary difmap
_audit_creation_method SHELXL-97
_cell_angle_alpha 100.562(2)
_cell_angle_beta 104.377(2)
_cell_angle_gamma 105.700(2)
_cell_formula_units_Z 1
_cell_length_a 6.8644(10)
_cell_length_b 10.5393(16)
_cell_length_c 13.217(2)
_cell_measurement_reflns_used 3498
_cell_measurement_temperature 173(2)
_cell_measurement_theta_max 23.105
_cell_measurement_theta_min 2.487
_cell_volume 858.9(2)
_computing_cell_refinement 'Bruker SMART'
_computing_data_collection 'Bruker SMART'
_computing_data_reduction 'Bruker SAINT'
_computing_molecular_graphics 'Bruker SHELXTL'
_computing_publication_material 'Bruker SHELXTL'
_computing_structure_refinement 'SHELXL-97 (Sheldrick, 1997)'
_computing_structure_solution 'SHELXS-97 (Sheldrick, 1990)'
_diffrn_ambient_temperature 173(2)
_diffrn_measured_fraction_theta_full 0.982
_diffrn_measured_fraction_theta_max 0.982
_diffrn_measurement_device_type 'CCD area detector'
_diffrn_measurement_method 'phi and omega scans'
_diffrn_radiation_monochromator graphite
_diffrn_radiation_source 'fine-focus sealed tube'
_diffrn_radiation_type MoK\a
_diffrn_radiation_wavelength 0.71073
_diffrn_reflns_av_R_equivalents 0.0167
_diffrn_reflns_av_sigmaI/netI 0.0316
_diffrn_reflns_limit_h_max 8
_diffrn_reflns_limit_h_min -6
_diffrn_reflns_limit_k_max 12
_diffrn_reflns_limit_k_min -12
_diffrn_reflns_limit_l_max 16
_diffrn_reflns_limit_l_min -14
_diffrn_reflns_number 4540
_diffrn_reflns_theta_full 25.59
_diffrn_reflns_theta_max 25.59
_diffrn_reflns_theta_min 1.65
_exptl_absorpt_coefficient_mu 0.584
_exptl_absorpt_correction_T_max 0.9072
_exptl_absorpt_correction_T_min 0.7588
_exptl_absorpt_correction_type multi-scan
_exptl_absorpt_process_details sadabs
_exptl_crystal_colour brown
_exptl_crystal_density_diffrn 1.546
_exptl_crystal_density_method 'not measured'
_exptl_crystal_description block
_exptl_crystal_F_000 417
_exptl_crystal_size_max 0.50
_exptl_crystal_size_mid 0.38
_exptl_crystal_size_min 0.17
_refine_diff_density_max 0.322
_refine_diff_density_min -0.494
_refine_diff_density_rms 0.060
_refine_ls_extinction_method none
_refine_ls_goodness_of_fit_ref 1.048
_refine_ls_hydrogen_treatment constr
_refine_ls_matrix_type full
_refine_ls_number_parameters 241
_refine_ls_number_reflns 3173
_refine_ls_number_restraints 0
_refine_ls_restrained_S_all 1.048
_refine_ls_R_factor_all 0.0340
_refine_ls_R_factor_gt 0.0325
_refine_ls_shift/su_max 0.000
_refine_ls_shift/su_mean 0.000
_refine_ls_structure_factor_coef Fsqd
_refine_ls_weighting_details 'calc w=1/[\s^2^(Fo^2^)+(0.0450P)^2^+0.3615P] where P=(Fo^2^+2Fc^2^)/3'
_refine_ls_weighting_scheme calc
_refine_ls_wR_factor_gt 0.0847
_refine_ls_wR_factor_ref 0.0857
_reflns_number_gt 2997
_reflns_number_total 3173
_reflns_threshold_expression >2sigma(I)
_cod_data_source_file c2ce25561h.txt
_cod_data_source_block 10
_cod_depositor_comments
;
The following automatic conversions were performed:

'_symmetry_cell_setting' value 'Triclinic' changed to 'triclinic'
according to
/usr/data/users/saulius/automatic-downloads/retrospective/RSC/lib/dictionaries/cif_core.dic
dictionary named 'cif_core.dic' version 2.4.2 from 2011-04-26.

Automatic conversion script
Id: cif_fix_values 2281 2013-09-26 08:29:07Z andrius 
;
_cod_original_sg_symbol_H-M P-1
_cod_database_code 7214721

loop_
_symmetry_equiv_pos_as_xyz
'x, y, z'
'-x, -y, -z'

loop_
_atom_site_label
_atom_site_type_symbol
_atom_site_fract_x
_atom_site_fract_y
_atom_site_fract_z
_atom_site_U_iso_or_equiv
_atom_site_adp_type
_atom_site_occupancy
_atom_site_symmetry_multiplicity
_atom_site_calc_flag
_atom_site_refinement_flags
C1 C 0.4773(3) 0.98860(17) 0.15157(14) 0.0228(4) Uani 1 1 d .
C2 C 0.4492(3) 0.97094(17) 0.25391(14) 0.0223(4) Uani 1 1 d .
H2 H 0.5701 1.0041 0.3173 0.027 Uiso 1 1 calc R
C3 C 0.2553(3) 0.90839(17) 0.26152(14) 0.0208(4) Uani 1 1 d .
C4 C 0.2339(3) 0.89928(17) 0.37215(14) 0.0210(4) Uani 1 1 d .
C5 C 0.0696(3) 0.85249(17) 0.16577(14) 0.0215(4) Uani 1 1 d .
C6 C 0.0998(3) 0.86641(17) 0.06640(15) 0.0222(4) Uani 1 1 d .
C7 C -0.0713(3) 0.81435(19) -0.03020(15) 0.0282(4) Uani 1 1 d .
H7 H -0.0497 0.8257 -0.0967 0.034 Uiso 1 1 calc R
C8 C -0.2704(3) 0.7468(2) -0.02775(17) 0.0355(5) Uani 1 1 d .
H8 H -0.3872 0.7112 -0.0930 0.043 Uiso 1 1 calc R
C9 C -0.3037(3) 0.7295(2) 0.06985(17) 0.0359(5) Uani 1 1 d .
H9 H -0.4420 0.6814 0.0703 0.043 Uiso 1 1 calc R
C10 C -0.1364(3) 0.78209(19) 0.16505(16) 0.0285(4) Uani 1 1 d .
H10 H -0.1604 0.7707 0.2311 0.034 Uiso 1 1 calc R
C11 C 0.2107(3) 0.54600(17) 0.32797(14) 0.0205(4) Uani 1 1 d .
H11 H 0.3341 0.5821 0.3901 0.025 Uiso 1 1 calc R
C12 C 0.2340(3) 0.55775(18) 0.22890(14) 0.0229(4) Uani 1 1 d .
H12 H 0.3699 0.6013 0.2232 0.028 Uiso 1 1 calc R
C13 C 0.0560(3) 0.50500(18) 0.13889(14) 0.0242(4) Uani 1 1 d .
C14 C -0.1378(3) 0.4377(2) 0.14992(16) 0.0397(5) Uani 1 1 d .
H14 H -0.2620 0.3966 0.0884 0.048 Uiso 1 1 calc R
C15 C -0.1469(3) 0.4315(2) 0.25154(16) 0.0347(5) Uani 1 1 d .
H15 H -0.2803 0.3862 0.2590 0.042 Uiso 1 1 calc R
Co1 Co 0.0000 0.5000 0.5000 0.01604(11) Uani 1 2 d S
N1 N 0.3010(2) 0.93328(15) 0.06371(12) 0.0234(3) Uani 1 1 d .
N2 N 0.0242(2) 0.48675(14) 0.34086(11) 0.0203(3) Uani 1 1 d .
N3 N 0.0846(2) 0.52524(16) 0.03890(12) 0.0268(3) Uani 1 1 d .
O1 O 0.3476(2) 0.84377(13) 0.42502(10) 0.0265(3) Uani 1 1 d .
O2 O 0.1026(2) 0.94671(13) 0.40192(10) 0.0274(3) Uani 1 1 d .
O3 O 0.6522(2) 1.05162(14) 0.14196(10) 0.0287(3) Uani 1 1 d .
O4 O 0.17406(19) 0.71243(12) 0.55302(10) 0.0218(3) Uani 1 1 d .
O5 O 0.28558(19) 0.46087(12) 0.54382(10) 0.0245(3) Uani 1 1 d .
O6 O 0.2971(2) 0.22779(13) 0.59647(12) 0.0309(3) Uani 1 1 d .
O7 O 0.5898(2) 0.70076(14) 0.67785(12) 0.0327(3) Uani 1 1 d .
O8 O -0.00309(19) 0.85062(12) 0.67639(10) 0.0257(3) Uani 1 1 d .
H1A H 0.3115 0.9386 -0.0013 0.031 Uiso 1 1 d R
H6A H 0.3860 0.1909 0.5833 0.039 Uiso 1 1 d R
H8A H -0.0222 0.9184 0.6545 0.039 Uiso 1 1 d R
H5A H 0.3948 0.5218 0.5894 0.039 Uiso 1 1 d R
H5B H 0.2870 0.3868 0.5590 0.039 Uiso 1 1 d R
H8B H 0.0970 0.8865 0.7366 0.039 Uiso 1 1 d R
H7A H 0.5126 0.7440 0.6530 0.039 Uiso 1 1 d R
H6B H 0.1794 0.1641 0.5743 0.039 Uiso 1 1 d R
H7B H 0.7152 0.7412 0.6802 0.039 Uiso 1 1 d R
H4A H 0.1164 0.7584 0.5884 0.039 Uiso 1 1 d R
H4B H 0.2136 0.7595 0.5117 0.039 Uiso 1 1 d R

loop_
_atom_site_aniso_label
_atom_site_aniso_U_11
_atom_site_aniso_U_22
_atom_site_aniso_U_33
_atom_site_aniso_U_23
_atom_site_aniso_U_13
_atom_site_aniso_U_12
C1 0.0237(9) 0.0241(8) 0.0234(9) 0.0096(7) 0.0100(7) 0.0079(7)
C2 0.0217(9) 0.0249(8) 0.0215(9) 0.0091(7) 0.0079(7) 0.0067(7)
C3 0.0252(9) 0.0180(8) 0.0242(9) 0.0088(7) 0.0118(7) 0.0091(7)
C4 0.0203(9) 0.0185(8) 0.0238(9) 0.0068(7) 0.0097(7) 0.0022(7)
C5 0.0226(9) 0.0210(8) 0.0246(9) 0.0087(7) 0.0108(7) 0.0081(7)
C6 0.0219(9) 0.0225(8) 0.0254(9) 0.0094(7) 0.0103(7) 0.0080(7)
C7 0.0278(10) 0.0344(10) 0.0229(9) 0.0099(8) 0.0088(8) 0.0086(8)
C8 0.0226(10) 0.0462(12) 0.0296(11) 0.0075(9) 0.0042(8) 0.0044(9)
C9 0.0207(10) 0.0454(12) 0.0364(11) 0.0098(9) 0.0108(9) 0.0019(9)
C10 0.0253(10) 0.0317(10) 0.0291(10) 0.0099(8) 0.0125(8) 0.0059(8)
C11 0.0188(8) 0.0249(8) 0.0194(9) 0.0078(7) 0.0066(7) 0.0080(7)
C12 0.0200(9) 0.0291(9) 0.0224(9) 0.0097(7) 0.0105(7) 0.0072(7)
C13 0.0266(10) 0.0295(9) 0.0181(9) 0.0088(7) 0.0111(7) 0.0065(8)
C14 0.0229(10) 0.0633(14) 0.0179(10) 0.0120(9) 0.0025(8) -0.0066(10)
C15 0.0212(10) 0.0523(12) 0.0217(10) 0.0123(9) 0.0076(8) -0.0041(9)
Co1 0.01618(18) 0.02025(17) 0.01411(17) 0.00759(12) 0.00682(12) 0.00600(13)
N1 0.0221(8) 0.0304(8) 0.0205(8) 0.0119(6) 0.0102(6) 0.0067(6)
N2 0.0208(7) 0.0235(7) 0.0179(7) 0.0076(6) 0.0082(6) 0.0058(6)
N3 0.0263(8) 0.0354(9) 0.0178(7) 0.0095(6) 0.0092(6) 0.0049(7)
O1 0.0293(7) 0.0317(7) 0.0279(7) 0.0167(6) 0.0154(6) 0.0136(6)
O2 0.0287(7) 0.0338(7) 0.0288(7) 0.0125(6) 0.0169(6) 0.0149(6)
O3 0.0208(7) 0.0399(7) 0.0243(7) 0.0133(6) 0.0099(5) 0.0026(6)
O4 0.0262(7) 0.0211(6) 0.0226(6) 0.0093(5) 0.0134(5) 0.0075(5)
O5 0.0191(6) 0.0251(6) 0.0298(7) 0.0104(5) 0.0059(5) 0.0078(5)
O6 0.0234(7) 0.0277(7) 0.0452(8) 0.0131(6) 0.0141(6) 0.0089(6)
O7 0.0218(7) 0.0314(7) 0.0453(8) 0.0135(6) 0.0108(6) 0.0072(6)
O8 0.0230(6) 0.0267(6) 0.0274(7) 0.0075(5) 0.0078(5) 0.0080(5)

loop_
_atom_type_symbol
_atom_type_description
_atom_type_scat_dispersion_real
_atom_type_scat_dispersion_imag
_atom_type_scat_source
C C 0.0033 0.0016 'International Tables Vol C Tables 4.2.6.8 and 6.1.1.4'
H H 0.0000 0.0000 'International Tables Vol C Tables 4.2.6.8 and 6.1.1.4'
N N 0.0061 0.0033 'International Tables Vol C Tables 4.2.6.8 and 6.1.1.4'
O O 0.0106 0.0060 'International Tables Vol C Tables 4.2.6.8 and 6.1.1.4'
Co Co 0.3494 0.9721 'International Tables Vol C Tables 4.2.6.8 and 6.1.1.4'

loop_
_geom_angle_atom_site_label_1
_geom_angle_atom_site_label_2
_geom_angle_atom_site_label_3
_geom_angle
_geom_angle_site_symmetry_1
_geom_angle_site_symmetry_3
O3 C1 N1 120.09(16) . .
O3 C1 C2 123.72(16) . .
N1 C1 C2 116.19(15) . .
C3 C2 C1 121.72(17) . .
C3 C2 H2 119.1 . .
C1 C2 H2 119.1 . .
C2 C3 C5 120.37(16) . .
C2 C3 C4 119.34(16) . .
C5 C3 C4 120.29(15) . .
O2 C4 O1 125.58(16) . .
O2 C4 C3 117.19(15) . .
O1 C4 C3 117.23(15) . .
C10 C5 C6 118.11(17) . .
C10 C5 C3 124.46(16) . .
C6 C5 C3 117.41(16) . .
N1 C6 C7 119.23(16) . .
N1 C6 C5 119.74(16) . .
C7 C6 C5 121.03(16) . .
C8 C7 C6 119.25(18) . .
C8 C7 H7 120.4 . .
C6 C7 H7 120.4 . .
C7 C8 C9 120.74(18) . .
C7 C8 H8 119.6 . .
C9 C8 H8 119.6 . .
C10 C9 C8 120.11(18) . .
C10 C9 H9 119.9 . .
C8 C9 H9 119.9 . .
C9 C10 C5 120.75(18) . .
C9 C10 H10 119.6 . .
C5 C10 H10 119.6 . .
N2 C11 C12 123.40(16) . .
N2 C11 H11 118.3 . .
C12 C11 H11 118.3 . .
C13 C12 C11 118.38(16) . .
C13 C12 H12 120.8 . .
C11 C12 H12 120.8 . .
C12 C13 C14 119.05(16) . .
C12 C13 N3 116.75(16) . .
C14 C13 N3 124.20(17) . .
C15 C14 C13 118.65(18) . .
C15 C14 H14 120.7 . .
C13 C14 H14 120.7 . .
N2 C15 C14 122.99(17) . .
N2 C15 H15 118.5 . .
C14 C15 H15 118.5 . .
O5 Co1 O5 180.000(1) . 2_566
O5 Co1 O4 89.05(5) . .
O5 Co1 O4 90.95(5) 2_566 .
O5 Co1 O4 90.95(5) . 2_566
O5 Co1 O4 89.05(5) 2_566 2_566
O4 Co1 O4 180.00(7) . 2_566
O5 Co1 N2 88.53(5) . .
O5 Co1 N2 91.47(5) 2_566 .
O4 Co1 N2 92.12(5) . .
O4 Co1 N2 87.88(5) 2_566 .
O5 Co1 N2 91.47(5) . 2_566
O5 Co1 N2 88.53(5) 2_566 2_566
O4 Co1 N2 87.88(5) . 2_566
O4 Co1 N2 92.12(5) 2_566 2_566
N2 Co1 N2 180.0 . 2_566
C1 N1 C6 124.51(15) . .
C1 N1 H1A 119.4 . .
C6 N1 H1A 116.1 . .
C11 N2 C15 117.43(15) . .
C11 N2 Co1 119.92(11) . .
C15 N2 Co1 122.35(12) . .
N3 N3 C13 112.86(19) 2_565 .
Co1 O4 H4A 112.8 . .
Co1 O4 H4B 124.0 . .
H4A O4 H4B 104.8 . .
Co1 O5 H5A 119.9 . .
Co1 O5 H5B 119.9 . .
H5A O5 H5B 105.8 . .
H6A O6 H6B 105.4 . .
H7A O7 H7B 108.3 . .
H8A O8 H8B 104.3 . .

loop_
_geom_bond_atom_site_label_1
_geom_bond_atom_site_label_2
_geom_bond_distance
_geom_bond_site_symmetry_2
C1 O3 1.254(2) .
C1 N1 1.351(2) .
C1 C2 1.450(2) .
C2 C3 1.354(2) .
C2 H2 0.9500 .
C3 C5 1.447(3) .
C3 C4 1.523(2) .
C4 O2 1.251(2) .
C4 O1 1.251(2) .
C5 C10 1.404(3) .
C5 C6 1.407(2) .
C6 N1 1.383(2) .
C6 C7 1.400(3) .
C7 C8 1.371(3) .
C7 H7 0.9500 .
C8 C9 1.400(3) .
C8 H8 0.9500 .
C9 C10 1.375(3) .
C9 H9 0.9500 .
C10 H10 0.9500 .
C11 N2 1.331(2) .
C11 C12 1.381(2) .
C11 H11 0.9500 .
C12 C13 1.373(3) .
C12 H12 0.9500 .
C13 C14 1.385(3) .
C13 N3 1.428(2) .
C14 C15 1.372(3) .
C14 H14 0.9500 .
C15 N2 1.342(2) .
C15 H15 0.9500 .
Co1 O5 2.0760(12) .
Co1 O5 2.0760(12) 2_566
Co1 O4 2.1195(12) .
Co1 O4 2.1195(12) 2_566
Co1 N2 2.1331(14) .
Co1 N2 2.1331(14) 2_566
N1 H1A 0.8899 .
N3 N3 1.249(3) 2_565
O4 H4A 0.8496 .
O4 H4B 0.8469 .
O5 H5A 0.8434 .
O5 H5B 0.8429 .
O6 H6A 0.8427 .
O6 H6B 0.8404 .
O7 H7A 0.8339 .
O7 H7B 0.8404 .
O8 H8A 0.8479 .
O8 H8B 0.8524 .

loop_
_geom_hbond_atom_site_label_D
_geom_hbond_atom_site_label_H
_geom_hbond_atom_site_label_A
_geom_hbond_distance_DH
_geom_hbond_distance_HA
_geom_hbond_distance_DA
_geom_hbond_angle_DHA
_geom_hbond_site_symmetry_A
O4 H4B O1 0.85 1.84 2.6766(16) 166.9 .
O4 H4A O8 0.85 1.86 2.7076(17) 174.4 .
O7 H7A O4 0.83 2.27 2.9680(19) 141.4 .
O5 H5B O6 0.84 1.85 2.6889(18) 178.1 .
O5 H5A O7 0.84 1.94 2.7487(19) 160.3 .
O7 H7B O8 0.84 1.98 2.8200(18) 173.2 1_655
O6 H6B O2 0.84 2.10 2.8677(18) 151.2 2_566
O8 H8B O3 0.85 1.90 2.7398(19) 169.3 2_676
O8 H8A O2 0.85 1.87 2.7110(18) 172.3 2_576
O6 H6A O1 0.84 1.98 2.8032(18) 163.8 2_666
N1 H1A O3 0.89 1.95 2.843(2) 177.2 2_675

loop_
_geom_torsion_atom_site_label_1
_geom_torsion_atom_site_label_2
_geom_torsion_atom_site_label_3
_geom_torsion_atom_site_label_4
_geom_torsion
_geom_torsion_site_symmetry_1
_geom_torsion_site_symmetry_4
O3 C1 C2 C3 176.45(16) . .
N1 C1 C2 C3 -3.1(3) . .
C1 C2 C3 C5 2.2(3) . .
C1 C2 C3 C4 -176.90(15) . .
C2 C3 C4 O2 124.36(18) . .
C5 C3 C4 O2 -54.8(2) . .
C2 C3 C4 O1 -56.3(2) . .
C5 C3 C4 O1 124.53(17) . .
C2 C3 C5 C10 177.82(17) . .
C4 C3 C5 C10 -3.1(3) . .
C2 C3 C5 C6 -0.2(2) . .
C4 C3 C5 C6 178.93(15) . .
C10 C5 C6 N1 -179.02(16) . .
C3 C5 C6 N1 -0.9(2) . .
C10 C5 C6 C7 1.4(3) . .
C3 C5 C6 C7 179.57(16) . .
N1 C6 C7 C8 179.30(18) . .
C5 C6 C7 C8 -1.1(3) . .
C6 C7 C8 C9 0.0(3) . .
C7 C8 C9 C10 0.9(3) . .
C8 C9 C10 C5 -0.5(3) . .
C6 C5 C10 C9 -0.6(3) . .
C3 C5 C10 C9 -178.57(18) . .
N2 C11 C12 C13 -0.4(3) . .
C11 C12 C13 C14 -2.5(3) . .
C11 C12 C13 N3 176.90(16) . .
C12 C13 C14 C15 3.0(3) . .
N3 C13 C14 C15 -176.4(2) . .
C13 C14 C15 N2 -0.7(4) . .
O3 C1 N1 C6 -177.52(16) . .
C2 C1 N1 C6 2.1(3) . .
C7 C6 N1 C1 179.41(17) . .
C5 C6 N1 C1 -0.1(3) . .
C12 C11 N2 C15 2.6(3) . .
C12 C11 N2 Co1 -171.16(13) . .
C14 C15 N2 C11 -2.1(3) . .
C14 C15 N2 Co1 171.53(18) . .
O5 Co1 N2 C11 -43.08(13) . .
O5 Co1 N2 C11 136.92(13) 2_566 .
O4 Co1 N2 C11 45.91(13) . .
O4 Co1 N2 C11 -134.09(13) 2_566 .
N2 Co1 N2 C11 -50(100) 2_566 .
O5 Co1 N2 C15 143.47(16) . .
O5 Co1 N2 C15 -36.53(16) 2_566 .
O4 Co1 N2 C15 -127.54(15) . .
O4 Co1 N2 C15 52.46(15) 2_566 .
N2 Co1 N2 C15 137(100) 2_566 .
C12 C13 N3 N3 -179.8(2) . 2_565
C14 C13 N3 N3 -0.4(3) . 2_565
